data_2241276
loop_
_publ_author_name
'Smith, Graham'
'Lynch, Daniel E.'

_publ_section_title
;
 Crystal structures of two erbium(III) complexes with 4-aminobenzoic acid
 and 4-chloro-3-nitrobenzoic acid
;
_journal_coeditor_code WM5228
_journal_issue 12
_journal_name_full 'Acta Crystallographica Section E'
_journal_page_first 1457
_journal_page_last 1461
_journal_paper_doi 10.1107/S2056989015020319
_journal_volume 71
_journal_year 2015
_chemical_formula_iupac '[Er2 (C7 H6 N O2)6 (H2 O)4], 2H2 O'
_chemical_formula_moiety 'C42 H44 Er2 N6 O16, 2(H2 O)'
_chemical_formula_sum 'C42 H48 Er2 N6 O18'
_chemical_formula_weight 1259.38
_chemical_name_common 'erbium(III) 4-aminobenzoate trihydrate'
_chemical_name_systematic
'Bis(\m~2~-4-aminobenzoato-\k^2^<i>O</i>:<i>O</i>')bis[bis(4-aminobenzoato-\k^2^<i>O</i>,<i>O</i>')diaquaerbium(III)] dihydrate'
_space_group_IT_number 2
_symmetry_cell_setting triclinic
_symmetry_space_group_name_Hall '-P 1'
_symmetry_space_group_name_H-M 'P -1'
_atom_sites_solution_hydrogens geom
_atom_sites_solution_primary direct
_atom_sites_solution_secondary difmap
_audit_creation_method SHELXL-97
_cell_angle_alpha 89.015(4)
_cell_angle_beta 72.105(5)
_cell_angle_gamma 74.814(5)
_cell_formula_units_Z 1
_cell_length_a 9.0332(5)
_cell_length_b 10.9363(6)
_cell_length_c 12.6194(6)
_cell_measurement_reflns_used 3598
_cell_measurement_temperature 200.0(10)
_cell_measurement_theta_max 28.84
_cell_measurement_theta_min 3.55
_cell_volume 1142.21(11)
_computing_cell_refinement
;
CrysAlis PRO (Agilent, 2013)
;
_computing_data_collection
;
CrysAlis PRO (Agilent, 2013)
;
_computing_data_reduction
;
CrysAlis PRO (Agilent, 2013)
;
_computing_molecular_graphics
;
PLATON (Spek, 2009)
;
_computing_publication_material
;
PLATON (Spek, 2009)
;
_computing_structure_refinement
;
SHELXL97 (Sheldrick, 2008) within WinGX (Farrugia, 2012)
;
_computing_structure_solution
;
SIR92 (Altomare <i>et al.</i>, 1993)
;
_diffrn_ambient_temperature 200.0(10)
_diffrn_detector_area_resol_mean 16.077
_diffrn_measured_fraction_theta_full 0.998
_diffrn_measured_fraction_theta_max 0.998
_diffrn_measurement_device_type 'Oxford Diffraction Gemini-S CCD-detector'
_diffrn_measurement_method '\w scans'
_diffrn_radiation_monochromator graphite
_diffrn_radiation_source 'Enhance (Mo) X-ray source'
_diffrn_radiation_type MoK\a
_diffrn_radiation_wavelength 0.71073
_diffrn_reflns_av_R_equivalents 0.0347
_diffrn_reflns_av_sigmaI/netI 0.0559
_diffrn_reflns_limit_h_max 11
_diffrn_reflns_limit_h_min -11
_diffrn_reflns_limit_k_max 13
_diffrn_reflns_limit_k_min -10
_diffrn_reflns_limit_l_max 14
_diffrn_reflns_limit_l_min -15
_diffrn_reflns_number 7274
_diffrn_reflns_theta_full 26.0
_diffrn_reflns_theta_max 26.0
_diffrn_reflns_theta_min 3.40
_diffrn_standards_number 0
_exptl_absorpt_coefficient_mu 3.731
_exptl_absorpt_correction_T_max 0.980
_exptl_absorpt_correction_T_min 0.713
_exptl_absorpt_correction_type multi-scan
_exptl_absorpt_process_details
;
(CrysAlis PRO; Agilent, 2013)
;
_exptl_crystal_colour pink
_exptl_crystal_density_diffrn 1.831
_exptl_crystal_density_method 'not measured'
_exptl_crystal_description block
_exptl_crystal_F_000 622
_exptl_crystal_size_max 0.30
_exptl_crystal_size_mid 0.30
_exptl_crystal_size_min 0.25
_refine_diff_density_max 1.026
_refine_diff_density_min -0.710
_refine_ls_extinction_method none
_refine_ls_goodness_of_fit_ref 1.053
_refine_ls_hydrogen_treatment mixed
_refine_ls_matrix_type full
_refine_ls_number_parameters 343
_refine_ls_number_reflns 4480
_refine_ls_number_restraints 12
_refine_ls_restrained_S_all 1.052
_refine_ls_R_factor_all 0.0330
_refine_ls_R_factor_gt 0.0286
_refine_ls_shift/su_max 0.002
_refine_ls_shift/su_mean 0.000
_refine_ls_structure_factor_coef Fsqd
_refine_ls_weighting_details 'calc w=1/[\s^2^(Fo^2^)+(0.0110P)^2^] where P=(Fo^2^+2Fc^2^)/3'
_refine_ls_weighting_scheme calc
_refine_ls_wR_factor_gt 0.0552
_refine_ls_wR_factor_ref 0.0584
_reflns_number_gt 4137
_reflns_number_total 4480
_reflns_threshold_expression I>2\s(I)
_cod_data_source_file wm5228sup1.cif
_cod_data_source_block I
_cod_original_cell_volume 1142.21(10)
_cod_database_code 2241276

loop_
_symmetry_equiv_pos_as_xyz
'x, y, z'
'-x, -y, -z'

loop_
_atom_site_aniso_label
_atom_site_aniso_U_11
_atom_site_aniso_U_22
_atom_site_aniso_U_33
_atom_site_aniso_U_12
_atom_site_aniso_U_13
_atom_site_aniso_U_23
Er1 0.01900(10) 0.01460(10) 0.01700(10) -0.00370(10) -0.00480(10) 0.00020(10)
O1W 0.0247(16) 0.0303(17) 0.0135(14) -0.0055(14) -0.0043(12) -0.0005(13)
O2W 0.0219(16) 0.0321(19) 0.0371(19) -0.0049(15) -0.0093(15) 0.0164(15)
O11A 0.0254(15) 0.0245(16) 0.0175(14) -0.0052(13) -0.0063(12) 0.0069(12)
O11B 0.0220(15) 0.0253(16) 0.0201(14) -0.0065(13) -0.0057(12) -0.0061(12)
O11C 0.044(2) 0.0294(19) 0.0392(19) -0.0148(16) -0.0004(16) -0.0138(15)
O12A 0.0244(16) 0.0355(18) 0.0277(16) -0.0105(14) -0.0123(13) 0.0103(14)
O12B 0.0364(18) 0.0329(18) 0.0211(15) -0.0207(15) -0.0009(13) -0.0038(13)
O12C 0.0249(17) 0.0214(17) 0.047(2) -0.0014(13) -0.0095(15) 0.0120(15)
N4A 0.042(3) 0.062(3) 0.030(2) -0.030(3) -0.010(2) 0.015(2)
N4B 0.049(3) 0.022(2) 0.030(2) -0.013(2) -0.009(2) -0.0008(17)
N4C 0.028(2) 0.020(2) 0.061(3) -0.0033(18) 0.002(2) 0.005(2)
C1A 0.024(2) 0.020(2) 0.017(2) -0.0060(18) -0.0057(17) -0.0019(17)
C1B 0.028(2) 0.021(2) 0.0153(19) -0.0092(19) -0.0069(17) 0.0001(17)
C1C 0.0153(19) 0.016(2) 0.019(2) -0.0049(16) -0.0023(16) -0.0001(16)
C2A 0.024(2) 0.028(2) 0.028(2) -0.0071(19) -0.0114(19) 0.0045(19)
C2B 0.025(2) 0.025(2) 0.021(2) -0.0074(19) -0.0033(18) 0.0024(18)
C2C 0.026(2) 0.022(2) 0.026(2) -0.0041(19) -0.0133(18) -0.0007(18)
C3A 0.036(3) 0.028(3) 0.027(2) -0.013(2) -0.014(2) 0.011(2)
C3B 0.031(2) 0.021(2) 0.022(2) -0.0007(19) -0.0041(18) -0.0032(18)
C3C 0.033(3) 0.024(2) 0.032(2) -0.007(2) -0.010(2) -0.010(2)
C4A 0.034(3) 0.034(3) 0.020(2) -0.021(2) -0.0077(19) 0.0017(19)
C4B 0.040(3) 0.016(2) 0.015(2) -0.0080(19) -0.0080(18) 0.0036(17)
C4C 0.020(2) 0.013(2) 0.038(3) -0.0043(18) 0.0024(19) 0.0033(19)
C5A 0.019(2) 0.045(3) 0.023(2) -0.012(2) -0.0061(18) -0.004(2)
C5B 0.032(2) 0.026(2) 0.022(2) -0.013(2) -0.0057(19) 0.0028(19)
C5C 0.030(2) 0.027(3) 0.029(2) -0.001(2) -0.012(2) 0.011(2)
C6A 0.028(2) 0.026(2) 0.018(2) -0.0065(19) -0.0082(18) 0.0033(18)
C6B 0.031(2) 0.018(2) 0.021(2) -0.0050(19) -0.0052(18) 0.0007(17)
C6C 0.030(2) 0.032(3) 0.022(2) -0.007(2) -0.0127(19) 0.0006(19)
C11A 0.026(2) 0.020(2) 0.018(2) -0.0092(18) -0.0077(17) 0.0001(17)
C11B 0.027(2) 0.024(2) 0.021(2) -0.0107(19) -0.0117(18) 0.0001(18)
C11C 0.019(2) 0.019(2) 0.021(2) -0.0110(18) 0.0039(17) 0.0000(17)
O3W 0.031(2) 0.071(3) 0.0254(18) -0.0003(19) -0.0093(15) 0.0010(18)

loop_
_atom_site_type_symbol
_atom_site_label
_atom_site_fract_x
_atom_site_fract_y
_atom_site_fract_z
_atom_site_U_iso_or_equiv
_atom_site_thermal_displace_type
_atom_site_calc_flag
_atom_site_refinement_flags
_atom_site_occupancy
Er Er1 0.63868(2) 0.48651(2) 0.634000(10) 0.01720(10) Uani d . 1.000
O O1W 0.8216(3) 0.4689(3) 0.4504(2) 0.0236(9) Uani d D 1.000
O O2W 0.8310(4) 0.3257(3) 0.6738(3) 0.0310(10) Uani d D 1.000
O O3W 0.4420(4) 0.6614(4) 1.0062(3) 0.0450(13) Uani d D 1.000
O O11A 0.3424(3) 0.5182(3) 0.7029(2) 0.0229(9) Uani d . 1.000
O O11B 0.8438(3) 0.5973(3) 0.6381(2) 0.0226(9) Uani d . 1.000
O O11C 0.4044(4) 0.6642(3) 0.4607(3) 0.0393(11) Uani d . 1.000
O O12A 0.4967(3) 0.3977(3) 0.7885(2) 0.0279(10) Uani d . 1.000
O O12B 0.6239(4) 0.6268(3) 0.7818(2) 0.0297(10) Uani d . 1.000
O O12C 0.5398(3) 0.6760(3) 0.5771(2) 0.0326(10) Uani d . 1.000
N N4A -0.1513(5) 0.2669(5) 1.0592(3) 0.0420(16) Uani d D 1.000
N N4B 0.8254(5) 1.1355(4) 0.8371(3) 0.0338(14) Uani d D 1.000
N N4C 0.1613(5) 1.2581(4) 0.5966(4) 0.0408(14) Uani d D 1.000
C C1A 0.2234(5) 0.3912(4) 0.8436(3) 0.0205(12) Uani d . 1.000
C C1B 0.7719(5) 0.7812(4) 0.7614(3) 0.0209(11) Uani d . 1.000
C C1C 0.3588(4) 0.8633(4) 0.5499(3) 0.0173(11) Uani d . 1.000
C C2A 0.2533(5) 0.2916(4) 0.9109(3) 0.0259(12) Uani d . 1.000
C C2B 0.6425(5) 0.8743(4) 0.8302(3) 0.0245(12) Uani d . 1.000
C C2C 0.3840(5) 0.9328(4) 0.6308(3) 0.0239(12) Uani d . 1.000
C C3A 0.1314(5) 0.2489(4) 0.9799(3) 0.0286(16) Uani d . 1.000
C C3B 0.6601(5) 0.9903(4) 0.8557(3) 0.0269(12) Uani d . 1.000
C C3C 0.3173(5) 1.0619(4) 0.6478(3) 0.0297(14) Uani d . 1.000
C C4A -0.0285(5) 0.3068(4) 0.9855(3) 0.0272(16) Uani d . 1.000
C C4B 0.8090(5) 1.0165(4) 0.8158(3) 0.0238(14) Uani d . 1.000
C C4C 0.2265(5) 1.1253(4) 0.5836(4) 0.0264(14) Uani d . 1.000
C C5A -0.0601(5) 0.4036(4) 0.9147(3) 0.0284(14) Uani d . 1.000
C C5B 0.9399(5) 0.9232(4) 0.7501(3) 0.0263(12) Uani d . 1.000
C C5C 0.1958(5) 1.0556(4) 0.5055(3) 0.0295(14) Uani d . 1.000
C C6A 0.0656(5) 0.4452(4) 0.8453(3) 0.0240(12) Uani d . 1.000
C C6B 0.9214(5) 0.8076(4) 0.7221(3) 0.0243(12) Uani d . 1.000
C C6C 0.2620(5) 0.9257(4) 0.4890(3) 0.0272(14) Uani d . 1.000
C C11A 0.3588(5) 0.4394(4) 0.7749(3) 0.0205(12) Uani d . 1.000
C C11B 0.7480(5) 0.6613(4) 0.7262(3) 0.0222(12) Uani d . 1.000
C C11C 0.4396(5) 0.7246(4) 0.5278(3) 0.0209(12) Uani d . 1.000
H H2A 0.35910 0.25320 0.90870 0.0310 Uiso c R 1.000
H H2B 0.54240 0.85770 0.85940 0.0290 Uiso c R 1.000
H H2C 0.44660 0.89160 0.67390 0.0290 Uiso c R 1.000
H H3A 0.15460 0.18120 1.02310 0.0350 Uiso c R 1.000
H H3B 0.57120 1.05190 0.90000 0.0320 Uiso c R 1.000
H H3C 0.33360 1.10700 0.70320 0.0350 Uiso c R 1.000
H H5A -0.16540 0.43970 0.91440 0.0340 Uiso c R 1.000
H H5B 1.04110 0.93850 0.72460 0.0310 Uiso c R 1.000
H H5C 0.13050 1.09660 0.46410 0.0350 Uiso c R 1.000
H H6A 0.04410 0.51030 0.79920 0.0290 Uiso c R 1.000
H H6B 1.00980 0.74670 0.67650 0.0290 Uiso c R 1.000
H H6C 0.24110 0.87990 0.43650 0.0330 Uiso c R 1.000
H H11W 0.788(5) 0.467(4) 0.397(3) 0.0350 Uiso d D 1.000
H H12W 0.917(3) 0.463(4) 0.417(3) 0.0350 Uiso d D 1.000
H H21W 0.807(6) 0.278(4) 0.726(3) 0.0460 Uiso d D 1.000
H H22W 0.934(3) 0.314(5) 0.655(4) 0.0460 Uiso d D 1.000
H H41A -0.136(6) 0.223(4) 1.115(3) 0.0500 Uiso d D 1.000
H H41B 0.750(4) 1.182(4) 0.891(3) 0.0400 Uiso d D 1.000
H H41C 0.198(6) 1.289(5) 0.645(3) 0.0490 Uiso d D 1.000
H H42A -0.248(3) 0.305(4) 1.056(4) 0.0500 Uiso d D 1.000
H H42B 0.919(3) 1.130(5) 0.843(4) 0.0400 Uiso d D 1.000
H H42C 0.171(6) 1.288(5) 0.532(2) 0.0490 Uiso d D 1.000
H H31W 0.507(5) 0.634(5) 0.944(3) 0.0680 Uiso d D 1.000
H H32W 0.489(6) 0.624(5) 1.051(4) 0.0680 Uiso d D 1.000

loop_
_atom_type_symbol
_atom_type_description
_atom_type_scat_dispersion_real
_atom_type_scat_dispersion_imag
_atom_type_scat_source
C C 0.0033 0.0016 'International Tables Vol C Tables 4.2.6.8 and 6.1.1.4'
H H 0.0000 0.0000 'International Tables Vol C Tables 4.2.6.8 and 6.1.1.4'
N N 0.0061 0.0033 'International Tables Vol C Tables 4.2.6.8 and 6.1.1.4'
O O 0.0106 0.0060 'International Tables Vol C Tables 4.2.6.8 and 6.1.1.4'
Er Er -0.2586 4.9576 'International Tables Vol C Tables 4.2.6.8 and 6.1.1.4'

loop_
_geom_angle_atom_site_label_1
_geom_angle_atom_site_label_2
_geom_angle_atom_site_label_3
_geom_angle_site_symmetry_1
_geom_angle_site_symmetry_3
_geom_angle
_geom_angle_publ_flag
O1W Er1 O2W . . 87.02(12) no
O1W Er1 O11A . . 131.43(9) no
O1W Er1 O11B . . 72.20(9) no
O1W Er1 O12A . . 151.62(11) no
O1W Er1 O12B . . 124.33(11) no
O1W Er1 O12C . . 79.98(10) no
O1W Er1 O11C . 2_666 73.68(12) no
O2W Er1 O11A . . 126.78(12) no
O2W Er1 O11B . . 78.50(12) no
O2W Er1 O12A . . 75.02(12) no
O2W Er1 O12B . . 93.16(12) no
O2W Er1 O12C . . 156.11(12) no
O2W Er1 O11C . 2_666 85.80(13) no
O11A Er1 O11B . . 140.04(10) no
O11A Er1 O12A . . 53.86(10) no
O11A Er1 O12B . . 91.09(11) no
O11A Er1 O12C . . 76.09(10) no
O11A Er1 O11C . 2_666 75.35(12) no
O11B Er1 O12A . . 123.63(9) no
O11B Er1 O12B . . 53.56(10) no
O11B Er1 O12C . . 78.48(10) no
O11B Er1 O11C . 2_666 142.95(11) no
O12A Er1 O12B . . 79.21(10) no
O12A Er1 O12C . . 123.94(10) no
O11C Er1 O12A 2_666 . 83.11(12) no
O12B Er1 O12C . . 78.15(10) no
O11C Er1 O12B 2_666 . 161.93(12) no
O11C Er1 O12C 2_666 . 109.26(11) no
Er1 O11A C11A . . 90.0(3) no
Er1 O11B C11B . . 90.2(3) no
Er1 O11C C11C 2_666 . 165.0(3) no
Er1 O12A C11A . . 96.3(2) no
Er1 O12B C11B . . 94.2(2) no
Er1 O12C C11C . . 138.1(3) no
H11W O1W H12W . . 100(4) no
Er1 O1W H11W . . 119(3) no
Er1 O1W H12W . . 141(2) no
H21W O2W H22W . . 107(5) no
Er1 O2W H21W . . 122(4) no
Er1 O2W H22W . . 130(3) no
H31W O3W H32W . . 104(5) no
C4A N4A H41A . . 121(4) no
H41A N4A H42A . . 122(5) no
C4A N4A H42A . . 115(3) no
C4B N4B H42B . . 111(4) no
H41B N4B H42B . . 112(4) no
C4B N4B H41B . . 116(3) no
C4C N4C H41C . . 108(3) no
H41C N4C H42C . . 121(5) no
C4C N4C H42C . . 110(3) no
C2A C1A C6A . . 118.6(4) no
C6A C1A C11A . . 121.7(4) no
C2A C1A C11A . . 119.7(4) no
C2B C1B C11B . . 120.6(4) no
C6B C1B C11B . . 121.3(4) no
C2B C1B C6B . . 118.0(4) no
C2C C1C C11C . . 120.1(4) no
C2C C1C C6C . . 118.8(4) no
C6C C1C C11C . . 121.1(4) no
C1A C2A C3A . . 121.6(4) no
C1B C2B C3B . . 121.2(4) no
C1C C2C C3C . . 120.6(4) no
C2A C3A C4A . . 119.9(4) no
C2B C3B C4B . . 120.7(4) no
C2C C3C C4C . . 120.6(4) no
C3A C4A C5A . . 119.1(4) no
N4A C4A C5A . . 121.4(4) no
N4A C4A C3A . . 119.5(4) no
C3B C4B C5B . . 118.7(4) no
N4B C4B C5B . . 120.5(4) no
N4B C4B C3B . . 120.8(4) no
C3C C4C C5C . . 118.9(4) no
N4C C4C C3C . . 121.9(4) no
N4C C4C C5C . . 119.2(4) no
C4A C5A C6A . . 119.8(4) no
C4B C5B C6B . . 120.6(4) no
C4C C5C C6C . . 120.3(4) no
C1A C6A C5A . . 120.8(4) no
C1B C6B C5B . . 120.8(4) no
C1C C6C C5C . . 120.6(4) no
O11A C11A C1A . . 122.2(4) no
O12A C11A C1A . . 118.5(4) no
O11A C11A O12A . . 119.2(4) no
O11B C11B C1B . . 120.7(4) no
O12B C11B C1B . . 119.4(3) no
O11B C11B O12B . . 119.8(4) no
O11C C11C O12C . . 124.0(4) no
O11C C11C C1C . . 117.9(4) no
O12C C11C C1C . . 118.1(4) no
C1A C2A H2A . . 119.00 no
C3A C2A H2A . . 119.00 no
C3B C2B H2B . . 119.00 no
C1B C2B H2B . . 119.00 no
C1C C2C H2C . . 120.00 no
C3C C2C H2C . . 120.00 no
C4A C3A H3A . . 120.00 no
C2A C3A H3A . . 120.00 no
C2B C3B H3B . . 120.00 no
C4B C3B H3B . . 120.00 no
C4C C3C H3C . . 120.00 no
C2C C3C H3C . . 120.00 no
C4A C5A H5A . . 120.00 no
C6A C5A H5A . . 120.00 no
C6B C5B H5B . . 120.00 no
C4B C5B H5B . . 120.00 no
C4C C5C H5C . . 120.00 no
C6C C5C H5C . . 120.00 no
C5A C6A H6A . . 120.00 no
C1A C6A H6A . . 120.00 no
C1B C6B H6B . . 120.00 no
C5B C6B H6B . . 120.00 no
C1C C6C H6C . . 120.00 no
C5C C6C H6C . . 120.00 no

loop_
_geom_bond_atom_site_label_1
_geom_bond_atom_site_label_2
_geom_bond_site_symmetry_2
_geom_bond_distance
_geom_bond_publ_flag
Er1 O1W . 2.373(2) yes
Er1 O2W . 2.295(3) yes
Er1 O11A . 2.477(3) yes
Er1 O11B . 2.478(3) yes
Er1 O12A . 2.333(3) yes
Er1 O12B . 2.385(3) yes
Er1 O12C . 2.232(3) yes
Er1 O11C 2_666 2.233(4) yes
O11A C11A . 1.257(5) no
O11B C11B . 1.262(5) no
O11C C11C . 1.245(6) no
O12A C11A . 1.273(6) no
O12B C11B . 1.273(6) no
O12C C11C . 1.254(5) no
O1W H12W . 0.82(3) no
O1W H11W . 0.82(4) no
O2W H21W . 0.84(4) no
O2W H22W . 0.86(4) no
O3W H31W . 0.83(4) no
O3W H32W . 0.85(5) no
N4A C4A . 1.375(6) no
N4B C4B . 1.388(6) no
N4C C4C . 1.409(6) no
N4A H41A . 0.87(4) no
N4A H42A . 0.88(4) no
N4B H41B . 0.86(4) no
N4B H42B . 0.86(3) no
N4C H41C . 0.89(5) no
N4C H42C . 0.86(3) no
C1A C11A . 1.482(6) no
C1A C6A . 1.386(7) no
C1A C2A . 1.391(6) no
C1B C2B . 1.393(6) no
C1B C6B . 1.393(7) no
C1B C11B . 1.480(6) no
C1C C11C . 1.490(6) no
C1C C6C . 1.380(6) no
C1C C2C . 1.390(6) no
C2A C3A . 1.362(6) no
C2B C3B . 1.375(6) no
C2C C3C . 1.374(6) no
C3A C4A . 1.397(7) no
C3B C4B . 1.388(7) no
C3C C4C . 1.379(6) no
C4A C5A . 1.402(6) no
C4B C5B . 1.386(6) no
C4C C5C . 1.391(6) no
C5A C6A . 1.382(6) no
C5B C6B . 1.383(6) no
C5C C6C . 1.381(6) no
C2A H2A . 0.9300 no
C2B H2B . 0.9300 no
C2C H2C . 0.9300 no
C3A H3A . 0.9300 no
C3B H3B . 0.9300 no
C3C H3C . 0.9300 no
C5A H5A . 0.9300 no
C5B H5B . 0.9300 no
C5C H5C . 0.9300 no
C6A H6A . 0.9300 no
C6B H6B . 0.9300 no
C6C H6C . 0.9300 no

loop_
_geom_hbond_atom_site_label_D
_geom_hbond_atom_site_label_H
_geom_hbond_atom_site_label_A
_geom_hbond_site_symmetry_A
_geom_hbond_distance_DH
_geom_hbond_distance_HA
_geom_hbond_distance_DA
_geom_hbond_angle_DHA
_geom_hbond_publ_flag
O1W H11W O11A 2_666 0.82(4) 1.95(4) 2.757(4) 166(4) yes
O1W H12W O11B 2_766 0.82(3) 1.98(3) 2.777(4) 163(4) yes
O2W H21W N4B 1_545 0.84(4) 2.09(4) 2.902(5) 162(5) yes
O2W H22W N4C 1_645 0.86(4) 1.89(4) 2.735(6) 168(5) yes
O3W H31W O12B . 0.83(4) 1.99(4) 2.777(4) 160(5) yes
O3W H32W O12A 2_667 0.85(5) 2.07(5) 2.841(5) 151(5) yes
N4A H42A O3W 2_567 0.88(4) 2.08(4) 2.902(6) 156(4) yes
N4B H41B O3W 2_677 0.86(4) 2.18(4) 3.014(6) 164(4) yes
N4C H42C O11B 2_676 0.86(3) 2.49(4) 3.341(5) 170(5) yes

loop_
_geom_torsion_atom_site_label_1
_geom_torsion_atom_site_label_2
_geom_torsion_atom_site_label_3
_geom_torsion_atom_site_label_4
_geom_torsion_site_symmetry_1
_geom_torsion
_geom_torsion_publ_flag
O1W Er1 O11A C11A . 139.1(2) no
O2W Er1 O11A C11A . 14.1(3) no
O11B Er1 O11A C11A . -106.2(3) no
O12A Er1 O11A C11A . -4.9(2) no
O12B Er1 O11A C11A . -80.7(2) no
O12C Er1 O11A C11A . -158.2(2) no
O11C Er1 O11A C11A 2_666 87.3(2) no
O1W Er1 O11B C11B . 158.2(3) no
O2W Er1 O11B C11B . -111.2(2) no
O11A Er1 O11B C11B . 23.9(3) no
O12A Er1 O11B C11B . -48.1(3) no
O12B Er1 O11B C11B . -8.5(2) no
O12C Er1 O11B C11B . 75.2(2) no
O11C Er1 O11B C11B 2_666 -178.1(2) no
O1W Er1 O12A C11A . -107.0(3) no
O2W Er1 O12A C11A . -159.5(3) no
O11A Er1 O12A C11A . 4.9(2) no
O11B Er1 O12A C11A . 135.7(2) no
O12B Er1 O12A C11A . 104.2(3) no
O12C Er1 O12A C11A . 36.6(3) no
O11C Er1 O12A C11A 2_666 -72.0(2) no
O1W Er1 O12B C11B . -6.9(3) no
O2W Er1 O12B C11B . 81.7(3) no
O11A Er1 O12B C11B . -151.4(3) no
O11B Er1 O12B C11B . 8.5(2) no
O12A Er1 O12B C11B . 155.8(3) no
O12C Er1 O12B C11B . -75.9(3) no
O1W Er1 O12C C11C . 88.7(4) no
O2W Er1 O12C C11C . 146.8(4) no
O11A Er1 O12C C11C . -48.7(4) no
O11B Er1 O12C C11C . 162.4(4) no
O12A Er1 O12C C11C . -74.6(4) no
O12B Er1 O12C C11C . -142.8(4) no
O11C Er1 O12C C11C 2_666 20.1(4) no
Er1 O11A C11A O12A . 8.3(4) no
Er1 O11A C11A C1A . -170.6(3) no
Er1 O11B C11B O12B . 14.9(4) no
Er1 O11B C11B C1B . -160.7(4) no
Er1 O12A C11A O11A . -8.9(4) no
Er1 O12A C11A C1A . 170.1(3) no
Er1 O12B C11B O11B . -15.5(4) no
Er1 O12B C11B C1B . 160.1(3) no
Er1 O12C C11C O11C . -27.1(6) no
Er1 O12C C11C C1C . 153.5(3) no
C2A C1A C6A C5A . 1.9(6) no
C6A C1A C2A C3A . -1.8(6) no
C11A C1A C2A C3A . 176.4(4) no
C6A C1A C11A O11A . -10.6(6) no
C6A C1A C11A O12A . 170.5(4) no
C11A C1A C6A C5A . -176.3(4) no
C2A C1A C11A O11A . 171.2(4) no
C2A C1A C11A O12A . -7.7(6) no
C6B C1B C2B C3B . 2.1(6) no
C11B C1B C2B C3B . -174.4(4) no
C2B C1B C6B C5B . -0.5(6) no
C2B C1B C11B O11B . 155.9(4) no
C2B C1B C11B O12B . -19.8(6) no
C6B C1B C11B O11B . -20.5(6) no
C6B C1B C11B O12B . 163.9(4) no
C11B C1B C6B C5B . 176.0(4) no
C6C C1C C2C C3C . -1.7(6) no
C11C C1C C2C C3C . 176.5(4) no
C2C C1C C11C O12C . -5.8(6) no
C6C C1C C11C O11C . -7.1(6) no
C6C C1C C11C O12C . 172.3(4) no
C2C C1C C6C C5C . 2.2(6) no
C11C C1C C6C C5C . -176.0(4) no
C2C C1C C11C O11C . 174.8(4) no
C1A C2A C3A C4A . -1.0(6) no
C1B C2B C3B C4B . -1.8(6) no
C1C C2C C3C C4C . -1.2(7) no
C2A C3A C4A C5A . 3.7(6) no
C2A C3A C4A N4A . -177.0(4) no
C2B C3B C4B C5B . -0.3(6) no
C2B C3B C4B N4B . 177.0(4) no
C2C C3C C4C N4C . -177.8(4) no
C2C C3C C4C C5C . 3.6(7) no
N4A C4A C5A C6A . 177.1(4) no
C3A C4A C5A C6A . -3.7(6) no
C3B C4B C5B C6B . 1.9(6) no
N4B C4B C5B C6B . -175.4(4) no
C3C C4C C5C C6C . -3.1(7) no
N4C C4C C5C C6C . 178.2(4) no
C4A C5A C6A C1A . 0.9(6) no
C4B C5B C6B C1B . -1.5(6) no
C4C C5C C6C C1C . 0.2(7) no

_cod_database_fobs_code 2241276
